data_2000186
loop_
_publ_author_name
'Chen, Y.-J.'
'Wang, J.-C.'
'Wang, Yu'

_publ_section_title
;
 Structure of <i>trans</i>-[Rh(CO)Cl{P(C~6~H~5~)~3~}~2~]: a
 centrosymmetric triclinic phase
;
_journal_issue 11
_journal_name_full 'Acta Crystallographica Section C'
_journal_page_first 2441
_journal_page_last 2442
_journal_paper_doi 10.1107/S0108270191005589
_journal_volume 47
_journal_year 1991
_chemical_formula_sum 'C37 H30 Cl O P2 Rh'
_space_group_IT_number 2
_space_group_name_Hall '-P 1'
_space_group_name_H-M_alt 'P -1'
_symmetry_cell_setting triclinic
_symmetry_space_group_name_H-M 'P -1'
_cell_angle_alpha 107.56(2)
_cell_angle_beta 89.70(2)
_cell_angle_gamma 110.48(2)
_cell_formula_units_Z 1
_cell_length_a 9.182(3)
_cell_length_b 9.640(2)
_cell_length_c 10.384(2)
_cell_volume 815.7(4)
_diffrn_radiation_type Mo
_diffrn_radiation_wavelength 0.71069
_exptl_crystal_density_diffrn 1.41
_exptl_crystal_F_000 352
_cod_data_source_file cr0301.cif
_cod_data_source_block cr0301a
_cod_depositor_comments
;
 Marking atoms 'Cl', 'C10' and 'O10' as being disordered around a special
 position with the occupancies of 0.5.

 Antanas Vaitkus,
 2018-06-15

 Updating the coordinates of the 'Cl' atom by changing them from
 ".2120(2) .1590(2) -.0864(2)" to "-.2120(2) -.1590(2) .0864(2)"
 after consulting the original publication.

 Antanas Vaitkus,
 2018-06-15
;
_cod_original_cell_volume 815.7(9)
_cod_original_sg_symbol_H-M P-1
_cod_original_formula_sum C37H30ClOP2Rh
_cod_database_code 2000186

loop_
_space_group_symop_id
_space_group_symop_operation_xyz
1 x,y,z
2 -x,-y,-z

loop_
_atom_site_label
_atom_site_fract_x
_atom_site_fract_y
_atom_site_fract_z
_atom_site_U_iso_or_equiv
_atom_site_occupancy
_atom_site_disorder_group
Rh .000 .000 .000 2.549(7) 1 .
Cl -.2120(2) -.1590(2) .0864(2) 4.69(5) 0.5 -1
P .01922(9) .20796(9) .19370(8) 2.77(2) 1 .
O10 .2554(8) .1962(7) -.1060(6) 7.1(2) 0.5 -1
C10 .1573(9) .1176(8) -.0631(7) 3.9(2) 0.5 -1
C11 .1273(4) .4061(4) .1913(4) 3.65(8) 1 .
C12 .2873(5) .4510(5) .1841(4) 5.00(10) 1 .
C13 .3724(7) .5991(5) .1784(5) 7.00(10) 1 .
C14 .2973(8) .6993(6) .1782(6) 8.9(2) 1 .
C15 .1430(8) .6549(5) .1817(6) 9.1(2) 1 .
C16 .0532(6) .5082(4) .1888(5) 6.20(10) 1 .
C21 -.1719(4) .2105(4) .2392(4) 3.48(8) 1 .
C22 -.2081(4) .2410(4) .3715(4) 4.15(9) 1 .
C23 -.3578(5) .2411(5) .3981(5) 5.80(10) 1 .
C24 -.4646(5) .2156(6) .2956(5) 6.80(10) 1 .
C25 -.4294(5) .1863(6) .1653(5) 6.70(10) 1 .
C26 -.2822(5) .1824(5) .1356(5) 5.50(10) 1 .
C31 .1154(4) .1998(4) .3435(3) 3.10(7) 1 .
C32 .1221(4) .0602(4) .3428(4) 4.14(9) 1 .
C33 .1934(5) .0494(5) .4553(4) 5.70(10) 1 .
C34 .2564(5) .1757(6) .5660(4) 5.90(10) 1 .
C35 .2503(6) .3155(6) .5683(5) 6.6(2) 1 .
C36 .1800(5) .3294(5) .4567(4) 5.10(10) 1 .
H12 .337 .379 .183 6.0 1 .
H13 .482 .630 .175 6.0 1 .
H14 .357 .801 .175 6.0 1 .
H15 .095 .727 .180 6.0 1 .
H16 -.057 .478 .192 6.0 1 .
H22 -.132 .262 .443 6.0 1 .
H23 -.384 .259 .489 6.0 1 .
H24 -.565 .218 .315 6.0 1 .
H25 -.505 .168 .094 6.0 1 .
H26 -.258 .160 .044 6.0 1 .
H32 .078 -.030 .265 6.0 1 .
H33 .197 -.048 .455 6.0 1 .
H34 .305 .167 .642 6.0 1 .
H35 .295 .404 .647 6.0 1 .
H36 .176 .427 .458 6.0 1 .
